data_7121338
loop_
_publ_author_name
'Zhou, Mi'
'Ju, Zhanfeng'
'Yuan, Daqiang'

_publ_section_title
;
 A new metal-organic framework constructed from cationic nodes and
 cationic linkers for highly efficient anion exchange
;
_journal_name_full 'Chemical Communications'
_journal_paper_doi 10.1039/C8CC01225C
_journal_year 2018
_chemical_formula_sum 'C32 H46 Cu2 N6 O14'
_chemical_formula_weight 865.83
_space_group_crystal_system monoclinic
_space_group_IT_number 4
_space_group_name_Hall 'P 2yb'
_space_group_name_H-M_alt 'P 1 21 1'
_symmetry_space_group_name_Hall 'P 2yb'
_symmetry_space_group_name_H-M 'P 1 21 1'
_atom_sites_solution_hydrogens mixed
_audit_creation_method SHELXL-2016/6
_audit_update_record
;
2017-11-20 deposited with the CCDC.
2018-02-27 downloaded from the CCDC.
;
_cell_angle_alpha 90
_cell_angle_beta 104.319(2)
_cell_angle_gamma 90
_cell_formula_units_Z 2
_cell_length_a 8.73490(10)
_cell_length_b 13.3687(2)
_cell_length_c 15.7886(2)
_cell_measurement_reflns_used 4804
_cell_measurement_temperature 100.0(2)
_cell_measurement_theta_max 73.1930
_cell_measurement_theta_min 5.2050
_cell_volume 1786.43(4)
_computing_cell_refinement 'CrysAlisPro 1.171.39.6a (Rigaku OD, 2015)'
_computing_data_collection 'CrysAlisPro 1.171.39.6a (Rigaku OD, 2015)'
_computing_data_reduction 'CrysAlisPro 1.171.39.6a (Rigaku OD, 2015)'
_computing_structure_refinement 'SHELXL-2016/6 (Sheldrick, 2016)'
_computing_structure_solution 'SHELXT 2014/5 (Sheldrick, 2014)'
_diffrn_ambient_temperature 100.0(2)
_diffrn_detector_area_resol_mean 10.5594
_diffrn_measured_fraction_theta_full 0.999
_diffrn_measured_fraction_theta_max 0.974
_diffrn_measurement_device_type 'SuperNova, Dual, Cu at home/near, Atlas'
_diffrn_measurement_method '\w scans'
_diffrn_radiation_type CuK\a
_diffrn_radiation_wavelength 1.54184
_diffrn_reflns_av_R_equivalents 0.0238
_diffrn_reflns_av_unetI/netI 0.0247
_diffrn_reflns_Laue_measured_fraction_full 0.999
_diffrn_reflns_Laue_measured_fraction_max 0.974
_diffrn_reflns_limit_h_max 6
_diffrn_reflns_limit_h_min -10
_diffrn_reflns_limit_k_max 9
_diffrn_reflns_limit_k_min -16
_diffrn_reflns_limit_l_max 19
_diffrn_reflns_limit_l_min -18
_diffrn_reflns_number 6857
_diffrn_reflns_point_group_measured_fraction_full 0.714
_diffrn_reflns_point_group_measured_fraction_max 0.684
_diffrn_reflns_theta_full 67.684
_diffrn_reflns_theta_max 73.325
_diffrn_reflns_theta_min 4.392
_diffrn_source 'micro-focus sealed X-ray tube'
_exptl_absorpt_coefficient_mu 2.143
_exptl_absorpt_correction_T_max 1.00000
_exptl_absorpt_correction_T_min 0.57040
_exptl_absorpt_correction_type multi-scan
_exptl_absorpt_process_details
;
CrysAlisPro 1.171.39.6a (Rigaku Oxford Diffraction, 2015)
Empirical absorption correction using spherical harmonics,
 implemented in SCALE3 ABSPACK scaling algorithm.
;
_exptl_crystal_colour black
_exptl_crystal_density_diffrn 1.610
_exptl_crystal_description needle
_exptl_crystal_F_000 900
_exptl_crystal_size_max 0.22
_exptl_crystal_size_mid 0.08
_exptl_crystal_size_min 0.06
_refine_diff_density_max 0.660
_refine_diff_density_min -0.639
_refine_diff_density_rms 0.077
_refine_ls_abs_structure_details
;
 Flack x determined using 1194 quotients [(I+)-(I-)]/[(I+)+(I-)]
 (Parsons, Flack and Wagner, Acta Cryst. B69 (2013) 249-259).
;
_refine_ls_abs_structure_Flack 0.00(3)
_refine_ls_extinction_method none
_refine_ls_goodness_of_fit_ref 1.037
_refine_ls_hydrogen_treatment constr
_refine_ls_matrix_type full
_refine_ls_number_parameters 489
_refine_ls_number_reflns 4913
_refine_ls_number_restraints 7
_refine_ls_restrained_S_all 1.055
_refine_ls_R_factor_all 0.0408
_refine_ls_R_factor_gt 0.0401
_refine_ls_shift/su_max 0.001
_refine_ls_shift/su_mean 0.000
_refine_ls_structure_factor_coef Fsqd
_refine_ls_weighting_details 'w=1/[\s^2^(Fo^2^)+(0.0728P)^2^+1.5417P] where P=(Fo^2^+2Fc^2^)/3'
_refine_ls_weighting_scheme calc
_refine_ls_wR_factor_gt 0.1089
_refine_ls_wR_factor_ref 0.1095
_reflns_Friedel_coverage 0.343
_reflns_Friedel_fraction_full 0.402
_reflns_Friedel_fraction_max 0.366
_reflns_number_gt 4812
_reflns_number_total 4913
_reflns_threshold_expression 'I > 2\s(I)'
_cod_data_source_file c8cc01225c2.cif
_cod_data_source_block ligand
_cod_original_cell_volume 1786.42(4)
_cod_database_code 7121338
_shelx_shelxl_version_number 2016/6
_shelx_space_group_comment
;
The symmetry employed for this shelxl refinement is uniquely defined
by the following loop, which should always be used as a source of
symmetry information in preference to the above space-group names.
They are only intended as comments.
;

loop_
_space_group_symop_operation_xyz
'x, y, z'
'-x, y+1/2, -z'

loop_
_atom_site_label
_atom_site_type_symbol
_atom_site_fract_x
_atom_site_fract_y
_atom_site_fract_z
_atom_site_U_iso_or_equiv
_atom_site_adp_type
_atom_site_occupancy
_atom_site_site_symmetry_order
_atom_site_calc_flag
_atom_site_refinement_flags_posn
_atom_site_refinement_flags_adp
Cu1 Cu 0.41652(7) 0.40147(5) 0.78250(4) 0.02047(18) Uani 1 1 d . .
Cu2 Cu 0.57263(7) 0.57116(5) 0.72458(4) 0.02097(19) Uani 1 1 d . .
O1 O 1.2935(3) 0.4339(3) 1.0662(2) 0.0203(7) Uani 1 1 d . .
H1O H 1.368573 0.415109 1.105237 0.024 Uiso 1 1 d R U
O2 O 1.1695(4) 0.3128(3) 1.1212(2) 0.0263(8) Uani 1 1 d . .
O3 O -0.1641(8) 0.6327(6) 0.3703(4) 0.091(2) Uani 1 1 d . U
O4 O -0.2871(5) 0.5251(5) 0.4251(3) 0.0633(17) Uani 1 1 d . .
H4O H -0.363754 0.549934 0.390810 0.076 Uiso 1 1 d R U
O5 O 0.6221(3) 0.4610(3) 0.80426(19) 0.0158(7) Uani 1 1 d . .
O6 O 0.3648(4) 0.5117(3) 0.7035(2) 0.0198(7) Uani 1 1 d . .
O7 O 0.3668(4) 0.5432(3) 0.8858(2) 0.0246(8) Uani 1 1 d . .
O8 O 0.4858(4) 0.6658(3) 0.8366(2) 0.0241(8) Uani 1 1 d . .
O9 O 0.2544(4) 0.6887(3) 0.8611(3) 0.0349(10) Uani 1 1 d . .
O10 O 0.5036(5) 0.3119(4) 0.6639(3) 0.0389(11) Uani 1 1 d . .
O11 O 0.6308(5) 0.4343(4) 0.6187(3) 0.0381(11) Uani 1 1 d . .
O12 O 0.7119(5) 0.2808(4) 0.6183(3) 0.0418(11) Uani 1 1 d . .
O13 O 1.5322(4) 0.3679(3) 1.1880(2) 0.0233(7) Uani 1 1 d . .
H13O H 1.543108 0.308592 1.201275 0.028 Uiso 1 1 d R U
O14 O -0.5056(5) 0.6155(5) 0.2937(4) 0.0661(17) Uani 1 1 d . .
H14 H -0.513359 0.674690 0.305577 0.079 Uiso 1 1 d R U
N1 N 0.4790(4) 0.2988(3) 0.8731(2) 0.0169(8) Uani 1 1 d . .
H1 H 0.530754 0.242358 0.849164 0.020 Uiso 1 1 calc R U
N2 N 0.1983(5) 0.3542(4) 0.7588(3) 0.0279(10) Uani 1 1 d . .
H2 H 0.141323 0.400076 0.790622 0.034 Uiso 1 1 calc R U
N3 N 0.7848(4) 0.6309(3) 0.7577(2) 0.0178(8) Uani 1 1 d . .
H3 H 0.790236 0.679099 0.806780 0.021 Uiso 1 1 calc R U
N4 N 0.5153(5) 0.6610(4) 0.6236(3) 0.0256(10) Uani 1 1 d . .
H4 H 0.529647 0.622880 0.571590 0.031 Uiso 1 1 calc R U
N5 N 0.3655(5) 0.6321(3) 0.8606(2) 0.0183(8) Uani 1 1 d . .
N6 N 0.6173(5) 0.3434(4) 0.6336(3) 0.0290(11) Uani 1 1 d . .
C1 C 1.1668(5) 0.3802(4) 1.0681(3) 0.0176(9) Uani 1 1 d . .
C2 C 0.8941(5) 0.4903(3) 0.8637(3) 0.0139(8) Uani 1 1 d . .
C3 C 0.7517(5) 0.4439(4) 0.8672(3) 0.0126(8) Uani 1 1 d . .
C4 C 0.7446(5) 0.3776(3) 0.9366(3) 0.0141(9) Uani 1 1 d . .
C5 C 0.8822(5) 0.3572(4) 0.9992(3) 0.0161(9) Uani 1 1 d . .
H5 H 0.880100 0.310079 1.043946 0.019 Uiso 1 1 calc R U
C6 C 1.0249(4) 0.4047(4) 0.9982(3) 0.0138(8) Uani 1 1 d . .
C7 C 1.0288(5) 0.4725(4) 0.9313(3) 0.0150(9) Uani 1 1 d . .
H7 H 1.124174 0.506901 0.931788 0.018 Uiso 1 1 calc R U
C8 C -0.1658(7) 0.5786(7) 0.4272(4) 0.0437(16) Uani 1 1 d . .
C9 C 0.2384(5) 0.5256(4) 0.6375(3) 0.0164(9) Uani 1 1 d . .
C10 C 0.2300(6) 0.6103(4) 0.5833(3) 0.0231(10) Uani 1 1 d . .
C11 C 0.0984(6) 0.6212(4) 0.5131(3) 0.0254(11) Uani 1 1 d . .
H11 H 0.094922 0.674937 0.473361 0.030 Uiso 1 1 calc R U
C12 C -0.0251(6) 0.5564(5) 0.5003(3) 0.0251(12) Uani 1 1 d . .
C13 C -0.0204(5) 0.4754(4) 0.5553(3) 0.0199(10) Uani 1 1 d . .
H13 H -0.108983 0.431973 0.547043 0.024 Uiso 1 1 calc R U
C14 C 0.1132(5) 0.4569(4) 0.6229(3) 0.0171(9) Uani 1 1 d . .
C15 C 0.5903(5) 0.3388(4) 0.9507(3) 0.0198(9) Uani 1 1 d . .
H15A H 0.614215 0.285480 0.995617 0.024 Uiso 1 1 calc R U
H15B H 0.537698 0.393879 0.974529 0.024 Uiso 1 1 calc R U
C16 C 0.9086(4) 0.5530(4) 0.7858(3) 0.0171(9) Uani 1 1 d . .
H16A H 1.013154 0.586217 0.800266 0.020 Uiso 1 1 calc R U
H16B H 0.905481 0.507706 0.735785 0.020 Uiso 1 1 calc R U
C17 C 0.3511(6) 0.6934(4) 0.6044(4) 0.0316(12) Uani 1 1 d . .
H17A H 0.332039 0.740111 0.554168 0.038 Uiso 1 1 calc R U
H17B H 0.334471 0.731056 0.655332 0.038 Uiso 1 1 calc R U
C18 C 0.1177(6) 0.3592(4) 0.6685(3) 0.0286(11) Uani 1 1 d . .
H18A H 0.007294 0.337507 0.662914 0.034 Uiso 1 1 calc R U
H18B H 0.166964 0.309665 0.636839 0.034 Uiso 1 1 calc R U
C19 C 0.3270(5) 0.2621(3) 0.8898(3) 0.0149(9) Uani 1 1 d . .
H19 H 0.289365 0.312992 0.926447 0.018 Uiso 1 1 calc R U
C20 C 0.3431(5) 0.1633(4) 0.9373(3) 0.0211(10) Uani 1 1 d . .
H20A H 0.418138 0.170618 0.995285 0.025 Uiso 1 1 calc R U
H20B H 0.386499 0.112775 0.903750 0.025 Uiso 1 1 calc R U
C21 C 0.1836(6) 0.1269(4) 0.9494(3) 0.0246(10) Uani 1 1 d . .
H21A H 0.197024 0.060223 0.977666 0.030 Uiso 1 1 calc R U
H21B H 0.145607 0.173621 0.988397 0.030 Uiso 1 1 calc R U
C22 C 0.0610(6) 0.1201(4) 0.8619(3) 0.0225(10) Uani 1 1 d . .
H22A H -0.042151 0.100111 0.871987 0.027 Uiso 1 1 calc R U
H22B H 0.093582 0.068086 0.825226 0.027 Uiso 1 1 calc R U
C23 C 0.0435(5) 0.2204(4) 0.8138(3) 0.0230(10) Uani 1 1 d . .
H23A H 0.001474 0.271043 0.847827 0.028 Uiso 1 1 calc R U
H23B H -0.032330 0.213315 0.756072 0.028 Uiso 1 1 calc R U
C24 C 0.2048(5) 0.2554(4) 0.8012(3) 0.0186(9) Uani 1 1 d . .
H24 H 0.242661 0.205179 0.764113 0.022 Uiso 1 1 calc R U
C25 C 0.7973(5) 0.6881(4) 0.6769(3) 0.0188(10) Uani 1 1 d . .
H25 H 0.812013 0.638732 0.631968 0.023 Uiso 1 1 calc R U
C26 C 0.9350(6) 0.7606(4) 0.6941(3) 0.0241(11) Uani 1 1 d . .
H26A H 1.035529 0.722787 0.709743 0.029 Uiso 1 1 calc R U
H26B H 0.930482 0.804311 0.743997 0.029 Uiso 1 1 calc R U
C27 C 0.9307(6) 0.8250(4) 0.6134(3) 0.0260(11) Uani 1 1 d . .
H27A H 1.017435 0.874652 0.627402 0.031 Uiso 1 1 calc R U
H27B H 0.947821 0.781983 0.565521 0.031 Uiso 1 1 calc R U
C28 C 0.7740(6) 0.8792(4) 0.5831(3) 0.0263(10) Uani 1 1 d . .
H28A H 0.760949 0.926451 0.629061 0.032 Uiso 1 1 calc R U
H28B H 0.773904 0.918411 0.529856 0.032 Uiso 1 1 calc R U
C29 C 0.6374(6) 0.8069(4) 0.5635(3) 0.0259(11) Uani 1 1 d . .
H29A H 0.644197 0.764341 0.513205 0.031 Uiso 1 1 calc R U
H29B H 0.536914 0.844696 0.547060 0.031 Uiso 1 1 calc R U
C30 C 0.6375(6) 0.7407(4) 0.6422(3) 0.0222(10) Uani 1 1 d . .
H30 H 0.617132 0.784061 0.689800 0.027 Uiso 1 1 calc R U
C31 C 1.6820(6) 0.4141(5) 1.2035(4) 0.0339(12) Uani 1 1 d . .
H31A H 1.676099 0.481329 1.227222 0.051 Uiso 1 1 calc R U
H31B H 1.714490 0.418787 1.148534 0.051 Uiso 1 1 calc R U
H31C H 1.759292 0.374148 1.245595 0.051 Uiso 1 1 calc R U
C32 C -0.6522(8) 0.5781(7) 0.2624(5) 0.0589(19) Uani 1 1 d . .
H32A H -0.712252 0.584177 0.306989 0.071 Uiso 1 1 calc R U
H32B H -0.644889 0.507397 0.247334 0.071 Uiso 1 1 calc R U
H32C H -0.705913 0.615431 0.210071 0.071 Uiso 1 1 calc R U

loop_
_atom_site_aniso_label
_atom_site_aniso_U_11
_atom_site_aniso_U_22
_atom_site_aniso_U_33
_atom_site_aniso_U_23
_atom_site_aniso_U_13
_atom_site_aniso_U_12
Cu1 0.0189(3) 0.0221(4) 0.0163(3) 0.0107(3) -0.0036(2) -0.0080(3)
Cu2 0.0172(3) 0.0207(4) 0.0239(3) 0.0132(3) 0.0028(3) -0.0018(3)
O1 0.0123(13) 0.0234(19) 0.0228(15) 0.0044(14) 0.0000(12) -0.0037(13)
O2 0.0180(15) 0.034(2) 0.0245(16) 0.0182(16) 0.0001(12) 0.0003(14)
O3 0.091(4) 0.082(4) 0.073(3) 0.051(3) -0.033(3) -0.014(3)
O4 0.035(2) 0.091(5) 0.053(3) 0.031(3) -0.012(2) 0.001(3)
O5 0.0163(14) 0.0168(18) 0.0143(14) 0.0068(13) 0.0038(12) -0.0018(13)
O6 0.0198(15) 0.0189(19) 0.0172(15) 0.0064(14) -0.0020(12) -0.0044(14)
O7 0.0311(17) 0.023(2) 0.0242(17) 0.0034(15) 0.0151(14) -0.0001(15)
O8 0.0252(17) 0.0202(19) 0.0303(18) -0.0048(15) 0.0133(15) -0.0066(15)
O9 0.0223(17) 0.029(2) 0.055(2) -0.008(2) 0.0123(17) 0.0040(16)
O10 0.042(2) 0.042(3) 0.040(2) -0.018(2) 0.0246(19) -0.016(2)
O11 0.050(2) 0.040(3) 0.030(2) -0.0101(19) 0.0216(18) -0.013(2)
O12 0.0320(19) 0.052(3) 0.044(2) 0.003(2) 0.0151(17) 0.005(2)
O13 0.0198(15) 0.0189(18) 0.0281(17) 0.0017(15) -0.0001(13) 0.0044(14)
O14 0.039(2) 0.080(4) 0.070(3) -0.027(3) -0.006(2) 0.009(3)
N1 0.0166(17) 0.021(2) 0.0135(17) 0.0055(16) 0.0041(14) -0.0071(16)
N2 0.0229(19) 0.030(3) 0.027(2) 0.013(2) -0.0012(16) -0.0065(19)
N3 0.0195(17) 0.019(2) 0.0161(17) 0.0065(16) 0.0064(14) -0.0032(16)
N4 0.025(2) 0.022(2) 0.029(2) 0.0137(19) 0.0038(17) 0.0027(18)
N5 0.0190(18) 0.021(2) 0.0147(17) -0.0073(17) 0.0038(15) -0.0037(16)
N6 0.026(2) 0.041(3) 0.021(2) -0.011(2) 0.0093(17) -0.006(2)
C1 0.0156(19) 0.022(3) 0.0155(19) 0.0016(19) 0.0051(16) 0.0037(18)
C2 0.0175(19) 0.013(2) 0.0120(18) -0.0022(17) 0.0057(15) 0.0030(17)
C3 0.0171(19) 0.011(2) 0.0091(17) -0.0005(17) 0.0022(15) 0.0006(17)
C4 0.0161(18) 0.015(2) 0.0118(18) 0.0020(17) 0.0045(15) 0.0005(17)
C5 0.0196(19) 0.016(2) 0.0138(18) 0.0037(18) 0.0060(16) 0.0029(18)
C6 0.0114(17) 0.016(2) 0.0142(17) -0.002(2) 0.0038(14) 0.0009(19)
C7 0.0147(18) 0.016(2) 0.016(2) -0.0015(18) 0.0073(16) -0.0001(16)
C8 0.039(3) 0.054(4) 0.029(3) 0.005(3) -0.009(2) -0.003(3)
C9 0.0168(19) 0.019(2) 0.0129(19) 0.0003(19) 0.0021(16) 0.0039(18)
C10 0.028(2) 0.025(3) 0.014(2) 0.005(2) 0.0024(18) 0.000(2)
C11 0.031(2) 0.029(3) 0.015(2) 0.009(2) 0.0032(19) 0.008(2)
C12 0.029(2) 0.035(3) 0.0106(18) 0.003(2) 0.0024(18) 0.012(2)
C13 0.017(2) 0.028(3) 0.0133(19) -0.0012(19) 0.0015(16) 0.0035(19)
C14 0.0156(19) 0.018(2) 0.018(2) 0.0015(19) 0.0058(16) 0.0055(17)
C15 0.0160(18) 0.028(3) 0.0142(19) 0.0092(19) 0.0009(15) -0.0037(18)
C16 0.0147(18) 0.019(2) 0.018(2) 0.0049(18) 0.0049(15) -0.0011(16)
C17 0.036(3) 0.025(3) 0.032(3) 0.017(2) 0.003(2) 0.004(2)
C18 0.025(2) 0.029(3) 0.027(2) 0.008(2) -0.0029(19) -0.006(2)
C19 0.0123(18) 0.016(2) 0.017(2) 0.0027(18) 0.0051(15) -0.0023(17)
C20 0.021(2) 0.021(3) 0.019(2) 0.009(2) 0.0020(18) -0.002(2)
C21 0.030(2) 0.022(3) 0.023(2) 0.007(2) 0.0079(19) -0.008(2)
C22 0.026(2) 0.018(3) 0.021(2) 0.003(2) 0.0026(18) -0.0094(19)
C23 0.018(2) 0.023(3) 0.028(2) 0.007(2) 0.0048(18) -0.0048(19)
C24 0.019(2) 0.019(2) 0.017(2) 0.0041(19) 0.0022(16) -0.0069(18)
C25 0.026(2) 0.021(2) 0.0110(19) 0.0048(19) 0.0085(17) -0.0022(19)
C26 0.027(2) 0.024(3) 0.021(2) 0.009(2) 0.0051(18) -0.009(2)
C27 0.034(2) 0.023(3) 0.024(2) 0.008(2) 0.015(2) -0.003(2)
C28 0.035(2) 0.022(3) 0.026(2) 0.009(2) 0.015(2) 0.000(2)
C29 0.030(2) 0.022(3) 0.026(2) 0.010(2) 0.007(2) 0.000(2)
C30 0.030(2) 0.022(3) 0.017(2) 0.005(2) 0.0092(18) 0.003(2)
C31 0.024(2) 0.028(3) 0.048(3) -0.003(3) 0.006(2) -0.003(2)
C32 0.056(4) 0.051(5) 0.075(5) 0.002(4) 0.026(4) -0.002(4)

loop_
_atom_type_symbol
_atom_type_description
_atom_type_scat_dispersion_real
_atom_type_scat_dispersion_imag
_atom_type_scat_source
C C 0.0181 0.0091 'International Tables Vol C Tables 4.2.6.8 and 6.1.1.4'
H H 0.0000 0.0000 'International Tables Vol C Tables 4.2.6.8 and 6.1.1.4'
N N 0.0311 0.0180 'International Tables Vol C Tables 4.2.6.8 and 6.1.1.4'
O O 0.0492 0.0322 'International Tables Vol C Tables 4.2.6.8 and 6.1.1.4'
Cu Cu -1.9646 0.5888 'International Tables Vol C Tables 4.2.6.8 and 6.1.1.4'

loop_
_geom_angle_atom_site_label_1
_geom_angle_atom_site_label_2
_geom_angle_atom_site_label_3
_geom_angle
O6 Cu1 O5 81.75(13)
O6 Cu1 N2 93.58(16)
O5 Cu1 N2 174.31(19)
O6 Cu1 N1 173.99(17)
O5 Cu1 N1 94.64(14)
N2 Cu1 N1 89.74(17)
O6 Cu1 Cu2 41.14(9)
O5 Cu1 Cu2 40.61(10)
N2 Cu1 Cu2 134.66(14)
N1 Cu1 Cu2 135.09(11)
O5 Cu2 O6 81.18(13)
O5 Cu2 N4 167.49(18)
O6 Cu2 N4 94.11(16)
O5 Cu2 N3 95.33(15)
O6 Cu2 N3 174.68(15)
N4 Cu2 N3 90.11(17)
O5 Cu2 Cu1 40.62(9)
O6 Cu2 Cu1 40.56(10)
N4 Cu2 Cu1 133.50(13)
N3 Cu2 Cu1 135.86(12)
C1 O1 H1O 109.6
C8 O4 H4O 109.2
C3 O5 Cu2 129.5(3)
C3 O5 Cu1 130.5(3)
Cu2 O5 Cu1 98.77(14)
C9 O6 Cu1 129.5(3)
C9 O6 Cu2 129.7(3)
Cu1 O6 Cu2 98.30(14)
C31 O13 H13O 109.5
C32 O14 H14 108.5
C15 N1 C19 113.9(3)
C15 N1 Cu1 111.2(3)
C19 N1 Cu1 105.0(3)
C15 N1 H1 108.8
C19 N1 H1 108.8
Cu1 N1 H1 108.8
C18 N2 C24 116.7(4)
C18 N2 Cu1 113.1(3)
C24 N2 Cu1 106.1(3)
C18 N2 H2 106.8
C24 N2 H2 106.8
Cu1 N2 H2 106.8
C16 N3 C25 114.0(3)
C16 N3 Cu2 111.3(3)
C25 N3 Cu2 103.9(3)
C16 N3 H3 109.2
C25 N3 H3 109.2
Cu2 N3 H3 109.2
C17 N4 C30 116.7(4)
C17 N4 Cu2 113.1(3)
C30 N4 Cu2 104.6(3)
C17 N4 H4 107.3
C30 N4 H4 107.3
Cu2 N4 H4 107.3
O9 N5 O7 121.8(4)
O9 N5 O8 119.4(4)
O7 N5 O8 118.9(4)
O12 N6 O11 121.5(5)
O12 N6 O10 117.9(5)
O11 N6 O10 120.7(5)
O2 C1 O1 122.5(4)
O2 C1 C6 123.0(4)
O1 C1 C6 114.5(4)
C7 C2 C3 118.7(4)
C7 C2 C16 119.3(4)
C3 C2 C16 121.8(4)
O5 C3 C2 119.6(4)
O5 C3 C4 119.5(4)
C2 C3 C4 120.9(4)
C5 C4 C3 118.6(4)
C5 C4 C15 118.4(4)
C3 C4 C15 122.6(4)
C4 C5 C6 121.4(4)
C4 C5 H5 119.3
C6 C5 H5 119.3
C7 C6 C5 119.4(4)
C7 C6 C1 122.3(4)
C5 C6 C1 118.3(4)
C6 C7 C2 120.9(4)
C6 C7 H7 119.6
C2 C7 H7 119.6
O3 C8 O4 120.1(6)
O3 C8 C12 124.0(7)
O4 C8 C12 115.4(6)
O6 C9 C14 120.0(4)
O6 C9 C10 119.7(4)
C14 C9 C10 120.3(4)
C11 C10 C9 118.3(5)
C11 C10 C17 119.6(5)
C9 C10 C17 121.8(4)
C12 C11 C10 121.4(5)
C12 C11 H11 119.3
C10 C11 H11 119.3
C11 C12 C13 120.5(4)
C11 C12 C8 117.3(5)
C13 C12 C8 122.2(5)
C12 C13 C14 120.6(5)
C12 C13 H13 119.7
C14 C13 H13 119.7
C13 C14 C9 118.7(4)
C13 C14 C18 116.3(4)
C9 C14 C18 124.7(4)
N1 C15 C4 115.7(3)
N1 C15 H15A 108.4
C4 C15 H15A 108.4
N1 C15 H15B 108.4
C4 C15 H15B 108.4
H15A C15 H15B 107.4
N3 C16 C2 115.3(3)
N3 C16 H16A 108.4
C2 C16 H16A 108.4
N3 C16 H16B 108.4
C2 C16 H16B 108.4
H16A C16 H16B 107.5
N4 C17 C10 115.2(5)
N4 C17 H17A 108.5
C10 C17 H17A 108.5
N4 C17 H17B 108.5
C10 C17 H17B 108.5
H17A C17 H17B 107.5
N2 C18 C14 118.2(4)
N2 C18 H18A 107.8
C14 C18 H18A 107.8
N2 C18 H18B 107.8
C14 C18 H18B 107.8
H18A C18 H18B 107.1
N1 C19 C20 113.4(4)
N1 C19 C24 107.7(3)
C20 C19 C24 111.1(4)
N1 C19 H19 108.2
C20 C19 H19 108.2
C24 C19 H19 108.2
C19 C20 C21 111.4(4)
C19 C20 H20A 109.3
C21 C20 H20A 109.3
C19 C20 H20B 109.3
C21 C20 H20B 109.3
H20A C20 H20B 108.0
C22 C21 C20 111.2(4)
C22 C21 H21A 109.4
C20 C21 H21A 109.4
C22 C21 H21B 109.4
C20 C21 H21B 109.4
H21A C21 H21B 108.0
C21 C22 C23 111.0(4)
C21 C22 H22A 109.4
C23 C22 H22A 109.4
C21 C22 H22B 109.4
C23 C22 H22B 109.4
H22A C22 H22B 108.0
C22 C23 C24 110.3(4)
C22 C23 H23A 109.6
C24 C23 H23A 109.6
C22 C23 H23B 109.6
C24 C23 H23B 109.6
H23A C23 H23B 108.1
N2 C24 C19 107.5(4)
N2 C24 C23 113.4(4)
C19 C24 C23 110.6(4)
N2 C24 H24 108.4
C19 C24 H24 108.4
C23 C24 H24 108.4
N3 C25 C26 113.0(4)
N3 C25 C30 106.4(3)
C26 C25 C30 112.4(4)
N3 C25 H25 108.3
C26 C25 H25 108.3
C30 C25 H25 108.3
C25 C26 C27 110.9(4)
C25 C26 H26A 109.5
C27 C26 H26A 109.5
C25 C26 H26B 109.5
C27 C26 H26B 109.5
H26A C26 H26B 108.1
C28 C27 C26 111.4(4)
C28 C27 H27A 109.3
C26 C27 H27A 109.3
C28 C27 H27B 109.3
C26 C27 H27B 109.3
H27A C27 H27B 108.0
C29 C28 C27 111.4(4)
C29 C28 H28A 109.3
C27 C28 H28A 109.3
C29 C28 H28B 109.3
C27 C28 H28B 109.3
H28A C28 H28B 108.0
C28 C29 C30 111.3(4)
C28 C29 H29A 109.4
C30 C29 H29A 109.4
C28 C29 H29B 109.4
C30 C29 H29B 109.4
H29A C29 H29B 108.0
N4 C30 C29 113.6(4)
N4 C30 C25 106.7(4)
C29 C30 C25 111.9(4)
N4 C30 H30 108.2
C29 C30 H30 108.2
C25 C30 H30 108.2
O13 C31 H31A 109.5
O13 C31 H31B 109.5
H31A C31 H31B 109.5
O13 C31 H31C 109.5
H31A C31 H31C 109.5
H31B C31 H31C 109.5
O14 C32 H32A 109.5
O14 C32 H32B 109.5
H32A C32 H32B 109.5
O14 C32 H32C 109.5
H32A C32 H32C 109.5
H32B C32 H32C 109.5

loop_
_geom_bond_atom_site_label_1
_geom_bond_atom_site_label_2
_geom_bond_distance
Cu1 O6 1.911(3)
Cu1 O5 1.916(3)
Cu1 N2 1.954(4)
Cu1 N1 1.960(4)
Cu1 Cu2 2.9085(8)
Cu2 O5 1.915(3)
Cu2 O6 1.934(3)
Cu2 N4 1.959(4)
Cu2 N3 1.967(4)
O1 C1 1.326(6)
O1 H1O 0.8200
O2 C1 1.227(6)
O3 C8 1.156(9)
O4 C8 1.272(9)
O4 H4O 0.8200
O5 C3 1.329(5)
O6 C9 1.330(5)
O7 N5 1.253(6)
O8 N5 1.284(5)
O9 N5 1.232(6)
O10 N6 1.276(6)
O11 N6 1.248(7)
O12 N6 1.241(7)
O13 C31 1.412(6)
O13 H13O 0.8200
O14 C32 1.349(9)
O14 H14 0.8202
N1 C15 1.465(6)
N1 C19 1.499(5)
N1 H1 1.0000
N2 C18 1.427(6)
N2 C24 1.475(6)
N2 H2 1.0000
N3 C16 1.487(6)
N3 C25 1.514(5)
N3 H3 1.0000
N4 C17 1.457(6)
N4 C30 1.485(7)
N4 H4 1.0000
C1 C6 1.478(6)
C2 C7 1.400(6)
C2 C3 1.404(6)
C2 C16 1.520(6)
C3 C4 1.422(6)
C4 C5 1.382(6)
C4 C15 1.511(5)
C5 C6 1.403(6)
C5 H5 0.9500
C6 C7 1.398(7)
C7 H7 0.9500
C8 C12 1.493(7)
C9 C14 1.403(7)
C9 C10 1.411(7)
C10 C11 1.393(6)
C10 C17 1.513(8)
C11 C12 1.359(8)
C11 H11 0.9500
C12 C13 1.382(8)
C13 C14 1.394(6)
C13 H13 0.9500
C14 C18 1.487(7)
C15 H15A 0.9900
C15 H15B 0.9900
C16 H16A 0.9900
C16 H16B 0.9900
C17 H17A 0.9900
C17 H17B 0.9900
C18 H18A 0.9900
C18 H18B 0.9900
C19 C20 1.509(7)
C19 C24 1.538(6)
C19 H19 1.0000
C20 C21 1.531(6)
C20 H20A 0.9900
C20 H20B 0.9900
C21 C22 1.527(6)
C21 H21A 0.9900
C21 H21B 0.9900
C22 C23 1.530(7)
C22 H22A 0.9900
C22 H22B 0.9900
C23 C24 1.543(6)
C23 H23A 0.9900
C23 H23B 0.9900
C24 H24 1.0000
C25 C26 1.516(7)
C25 C30 1.538(6)
C25 H25 1.0000
C26 C27 1.530(6)
C26 H26A 0.9900
C26 H26B 0.9900
C27 C28 1.518(7)
C27 H27A 0.9900
C27 H27B 0.9900
C28 C29 1.507(7)
C28 H28A 0.9900
C28 H28B 0.9900
C29 C30 1.525(7)
C29 H29A 0.9900
C29 H29B 0.9900
C30 H30 1.0000
C31 H31A 0.9800
C31 H31B 0.9800
C31 H31C 0.9800
C32 H32A 0.9800
C32 H32B 0.9800
C32 H32C 0.9800

loop_
_geom_hbond_atom_site_label_D
_geom_hbond_atom_site_label_H
_geom_hbond_atom_site_label_A
_geom_hbond_distance_DH
_geom_hbond_distance_HA
_geom_hbond_distance_DA
_geom_hbond_angle_DHA
_geom_hbond_site_symmetry_A
O1 H1O O13 0.82 1.80 2.615(4) 177.1 .
O4 H4O O14 0.82 1.93 2.729(7) 165.6 .
O13 H13O O8 0.82 2.00 2.729(5) 148.2 2_747
O14 H14 O10 0.82 1.89 2.709(8) 172.9 2_556
O14 H14 N6 0.82 2.70 3.480(8) 160.6 2_556
N3 H3 O2 1.00 2.10 3.058(6) 159.6 2_757
